data_7700503
loop_
_publ_author_name
'Woodhouse, Sidney S.'
'De Silva, D Nirosha T'
'Jameson, Geoffrey B.'
'Cutler, Daniel J.'
'Sanz, Sergio'
'Brechin, Euan K.'
'Davies, Casey G.'
'Jameson, Guy N. L.'
'Plieger, Paul G.'

_publ_section_title
;
 New salicylaldoximato-borate ligands resulting from anion hydrolysis and
 their respective copper and iron complexes.
;
_journal_issue 31
_journal_name_full 'Dalton transactions (Cambridge, England : 2003)'
_journal_page_first 11872
_journal_page_last 11881
_journal_paper_doi 10.1039/c9dt01968e
_journal_volume 48
_journal_year 2019
_chemical_formula_moiety 'C66 H76 B Fe3 N10 O12, 2(B F4), 2(H2 O), 2(C5 H5 N)'
_chemical_formula_sum 'C76 H90 B3 F8 Fe3 N12 O14'
_chemical_formula_weight 1747.57
_chemical_properties_physical Moisture-sensitive
_space_group_crystal_system orthorhombic
_space_group_IT_number 56
_space_group_name_Hall '-P 2ab 2ac'
_space_group_name_H-M_alt 'P c c n'
_symmetry_space_group_name_Hall '-P 2ab 2ac'
_symmetry_space_group_name_H-M 'P c c n'
_atom_sites_solution_hydrogens mixed
_atom_sites_solution_primary direct
_audit_creation_date 2019-07-02
_audit_creation_method
;
Olex2 1.2
(compiled 2018.05.29 svn.r3508 for OlexSys, GUI svn.r5506)
;
_audit_update_record
;
2019-07-02 deposited with the CCDC.    2019-07-10 downloaded from the CCDC.
;
_cell_angle_alpha 90
_cell_angle_beta 90
_cell_angle_gamma 90
_cell_formula_units_Z 4
_cell_length_a 15.408(5)
_cell_length_b 19.133(5)
_cell_length_c 30.848(5)
_cell_measurement_reflns_used 709
_cell_measurement_temperature 143
_cell_measurement_theta_max 45.6
_cell_measurement_theta_min 6.8
_cell_volume 9094(4)
_computing_cell_refinement
;
CrystalClear-SM Expert 2.0 rc14 (Rigaku, 2009)
;
_computing_data_collection
;
CrystalClear-SM Expert 2.0 rc14 (Rigaku, 2009)
;
_computing_data_reduction
;
CrystalClear-SM Expert 2.0 rc14 (Rigaku, 2009)
;
_computing_molecular_graphics 'Olex2 (Dolomanov et al., 2009)'
_computing_publication_material 'Olex2 (Dolomanov et al., 2009)'
_computing_structure_refinement 'ShelXL (Sheldrick, 2015)'
_computing_structure_solution 'ShelXS-1997 (Sheldrick, 2008)'
_diffrn_ambient_temperature 143.0
_diffrn_detector_area_resol_mean 10.0000
_diffrn_measured_fraction_theta_full 0.985
_diffrn_measured_fraction_theta_max 0.985
_diffrn_measurement_details
;
scan:
    Number of images: 60
               Slice: 20.0000 - 170.0000
         Image width: 2.5000
            Exp time: 180.0000
       Rotation axis: Omega
               Omega: 0.0000
                 Chi: 54.0000
                 Phi: 180.0000
                 XTD: 127.4000
              2theta: 0.0000
scan:
    Number of images: 70
               Slice: 24.0000 - 199.0000
         Image width: 2.5000
            Exp time: 180.0000
       Rotation axis: Omega
               Omega: 0.0000
                 Chi: 54.0000
                 Phi: 0.0000
                 XTD: 127.4000
              2theta: 0.0000
scan:
    Number of images: 62
               Slice: 21.0000 - 176.0000
         Image width: 2.5000
            Exp time: 180.0000
       Rotation axis: Omega
               Omega: 0.0000
                 Chi: 0.0000
                 Phi: 0.0000
                 XTD: 127.4000
              2theta: 0.0000
scan:
    Number of images: 42
               Slice: 47.0000 - 152.0000
         Image width: 2.5000
            Exp time: 180.0000
       Rotation axis: Omega
               Omega: 0.0000
                 Chi: 54.0000
                 Phi: 270.0000
                 XTD: 127.4000
              2theta: 0.0000
;
_diffrn_measurement_device
;
Crystal Goniometer
;
_diffrn_measurement_device_type 'Bruker P4'
_diffrn_measurement_method '\w scans'
_diffrn_measurement_specimen_support Loop
_diffrn_radiation_monochromator graphite
_diffrn_radiation_type CuK\a
_diffrn_radiation_wavelength 1.54187
_diffrn_reflns_av_R_equivalents 0.1248
_diffrn_reflns_av_unetI/netI 0.0840
_diffrn_reflns_Laue_measured_fraction_full 0.985
_diffrn_reflns_Laue_measured_fraction_max 0.985
_diffrn_reflns_limit_h_max 17
_diffrn_reflns_limit_h_min -15
_diffrn_reflns_limit_k_max 21
_diffrn_reflns_limit_k_min -21
_diffrn_reflns_limit_l_max 32
_diffrn_reflns_limit_l_min -34
_diffrn_reflns_number 57601
_diffrn_reflns_point_group_measured_fraction_full 0.985
_diffrn_reflns_point_group_measured_fraction_max 0.985
_diffrn_reflns_theta_full 58.931
_diffrn_reflns_theta_max 58.931
_diffrn_reflns_theta_min 6.824
_exptl_absorpt_coefficient_mu 4.457
_exptl_absorpt_correction_T_max 1.000
_exptl_absorpt_correction_T_min 0.431
_exptl_absorpt_correction_type multi-scan
_exptl_crystal_colour Red
_exptl_crystal_density_diffrn 1.276
_exptl_crystal_density_method "'not measured'"
_exptl_crystal_description Chip
_exptl_crystal_F_000 3628
_exptl_crystal_preparation 'Magnetic properties'
_exptl_crystal_size_max 0.77
_exptl_crystal_size_mid 0.7
_exptl_crystal_size_min 0.17
_refine_diff_density_max 0.688
_refine_diff_density_min -0.672
_refine_diff_density_rms 0.079
_refine_ls_extinction_method none
_refine_ls_goodness_of_fit_ref 1.080
_refine_ls_hydrogen_treatment constr
_refine_ls_matrix_type full
_refine_ls_number_parameters 584
_refine_ls_number_reflns 6442
_refine_ls_number_restraints 671
_refine_ls_restrained_S_all 1.043
_refine_ls_R_factor_all 0.1025
_refine_ls_R_factor_gt 0.0861
_refine_ls_shift/su_max 0.001
_refine_ls_shift/su_mean 0.000
_refine_ls_structure_factor_coef Fsqd
_refine_ls_weighting_details 'w=1/[\s^2^(Fo^2^)+(0.1731P)^2^] where P=(Fo^2^+2Fc^2^)/3'
_refine_ls_weighting_scheme calc
_refine_ls_wR_factor_gt 0.2471
_refine_ls_wR_factor_ref 0.2674
_reflns_Friedel_coverage 0.000
_reflns_number_gt 4575
_reflns_number_total 6442
_reflns_threshold_expression 'I > 2\s(I)'
_cod_data_source_file c9dt01968e1.cif
_cod_data_source_block c2
_cod_depositor_comments 'Adding full bibliography for 7700501--7700503.cif.'
_cod_database_code 7700503
_shelx_shelxl_version_number 2018/3
_shelx_space_group_comment
;
The symmetry employed for this shelxl refinement is uniquely defined
by the following loop, which should always be used as a source of
symmetry information in preference to the above space-group names.
They are only intended as comments.
;
_shelx_estimated_absorpt_t_max 0.518
_shelx_estimated_absorpt_t_min 0.131
_olex2_refinement_description
;
1. Fixed Uiso
 At 1.2 times of:
  All C(H) groups, All C(H,H) groups, All N(H) groups
 At 1.5 times of:
  All C(H,H,H) groups, All O(H) groups, All O(H,H) groups
2. Uiso/Uaniso restraints and constraints
Uanis(F2) \\sim Ueq, Uanis(F4) \\sim Ueq, Uanis(F3) \\sim Ueq, Uanis(F1) \\sim
Ueq, Uanis(F5) \\sim Ueq, Uanis(F7) \\sim Ueq, Uanis(F6) \\sim Ueq, Uanis(F8)
\\sim Ueq: with sigma of 0.05 and sigma for terminal atoms of 0.1
Uanis(B1) \\sim Ueq, Uanis(B2) \\sim Ueq, Uanis(B3) \\sim Ueq: with sigma of
0.05 and sigma for terminal atoms of 0.1
Uanis(C102) \\sim Ueq, Uanis(C101) \\sim Ueq, Uanis(C103) \\sim Ueq,
Uanis(C104) \\sim Ueq, Uanis(C105) \\sim Ueq, Uanis(C107) \\sim Ueq,
Uanis(C108) \\sim Ueq, Uanis(C109) \\sim Ueq, Uanis(C111) \\sim Ueq,
Uanis(C110) \\sim Ueq: with sigma of 0.05 and sigma for terminal atoms of 0.1
3. Rigid body (RIGU) restrains
 All non-hydrogen atoms
 with sigma for 1-2 distances of 0.004 and sigma for 1-3 distances of 0.004
4. Others
 Fixed Sof: B2(0.5) F2(0.5) F4(0.5) F3(0.5) F1(0.5) B3(0.5) F5(0.5) F7(0.5)
 F6(0.5) F8(0.5) C102(0.5) H102(0.5) C101(0.5) H101(0.5) N100(0.5) C105(0.5)
 H105(0.5) C104(0.5) H104(0.5) C103(0.5) H103(0.5) C107(0.5) H107(0.5)
 C108(0.5) H108(0.5) C109(0.5) H109(0.5) C110(0.5) H110(0.5) C111(0.5)
 H111(0.5) N106(0.5)
5.a Riding coordinates:
 O3(H3)
5.b Free rotating group:
 B2(F2,F4,F3,F1), B3(F5,F7,F6,F8), O1W(H1WA,H1WB), C102(C101,N100,C105,C104,
 C103)
5.c Ternary CH refined with riding coordinates:
 N622(H622), N612(H612)
5.d Secondary CH2 refined with riding coordinates:
 C621(H62A,H62B), C624(H62F,H62G), C614(H61A,H61B), C611(H61C,H61D)
5.e Me refined with riding coordinates:
 C421(H42A,H42B,H42C), C623(H62C,H62D,H62E), C411(H41A,H41B,H41C), C613(H61E,
 H61F,H61G)
5.f Aromatic/amide H refined with riding coordinates:
 C52(H52), C32(H32), C221(H221), C626(H626), C616(H616), C617(H617),
 C618(H618), C31(H31), C51(H51), C28(H28), C29(H29), C30(H30), C1AA(H1AA),
 C3AA(H3AA), C211(H211), C102(H102), C101(H101), C105(H105), C104(H104),
 C103(H103), C107(H107), C108(H108), C109(H109), C110(H110), C111(H111)
5.g Fitted hexagon refined as free rotating group:
 C107(C108,C109,C110,C111,N106)
;
_olex2_submission_special_instructions 'No special instructions were received'

loop_
_space_group_symop_operation_xyz
'x, y, z'
'-x+1/2, -y+1/2, z'
'x+1/2, -y, -z+1/2'
'-x, y+1/2, -z+1/2'
'-x, -y, -z'
'x-1/2, y-1/2, -z'
'-x-1/2, y, z-1/2'
'x, -y-1/2, z-1/2'

loop_
_atom_site_label
_atom_site_type_symbol
_atom_site_fract_x
_atom_site_fract_y
_atom_site_fract_z
_atom_site_U_iso_or_equiv
_atom_site_adp_type
_atom_site_occupancy
_atom_site_site_symmetry_order
_atom_site_calc_flag
_atom_site_refinement_flags_posn
_atom_site_refinement_flags_adp
_atom_site_refinement_flags_occupancy
_atom_site_disorder_assembly
_atom_site_disorder_group
Fe1 Fe 0.750000 0.250000 0.30171(4) 0.0562(4) Uani 1 2 d S TU P . .
Fe2 Fe 0.61240(5) 0.35115(4) 0.24267(3) 0.0575(3) Uani 1 1 d . U . . .
O12 O 0.6545(2) 0.24064(16) 0.34134(12) 0.0628(9) Uani 1 1 d . U . . .
O223 O 0.6954(2) 0.40230(16) 0.28019(12) 0.0643(9) Uani 1 1 d . U . . .
O3 O 0.53527(19) 0.33806(16) 0.28925(10) 0.0504(8) Uani 1 1 d . U . . .
H3 H 0.486415 0.323354 0.279589 0.076 Uiso 1 1 d R . . . .
O11 O 0.5708(2) 0.43919(17) 0.21945(12) 0.0632(9) Uani 1 1 d . U . . .
O1 O 0.6768(2) 0.26444(17) 0.24924(10) 0.0567(9) Uani 1 1 d . U . . .
O213 O 0.7717(2) 0.31026(18) 0.19223(11) 0.0646(9) Uani 1 1 d . U . . .
N222 N 0.7616(3) 0.1380(2) 0.31080(16) 0.0605(11) Uani 1 1 d . U . . .
N622 N 0.4949(3) 0.3088(2) 0.37008(16) 0.0662(11) Uani 1 1 d . U . . .
H622 H 0.532011 0.318769 0.344201 0.079 Uiso 1 1 calc R . . . .
N212 N 0.7030(3) 0.3571(2) 0.18947(14) 0.0576(11) Uani 1 1 d . U . . .
N612 N 0.4749(3) 0.5683(2) 0.24220(15) 0.0670(12) Uani 1 1 d . U . . .
H612 H 0.523413 0.539531 0.254241 0.080 Uiso 1 1 calc R . . . .
N6 N 0.5135(3) 0.2996(2) 0.20272(15) 0.0644(11) Uani 1 1 d . U . . .
C12 C 0.6493(3) 0.2023(3) 0.37686(18) 0.0644(13) Uani 1 1 d . U . . .
C62 C 0.5961(4) 0.2249(3) 0.4111(2) 0.0703(14) Uani 1 1 d . U . . .
C52 C 0.5874(4) 0.1844(3) 0.44748(19) 0.0739(15) Uani 1 1 d . U . . .
H52 H 0.549130 0.199777 0.469679 0.089 Uiso 1 1 calc R . . . .
C42 C 0.6329(5) 0.1207(3) 0.4536(2) 0.0843(18) Uani 1 1 d . U . . .
C32 C 0.6846(4) 0.0999(3) 0.4204(2) 0.0741(15) Uani 1 1 d . U . . .
H32 H 0.717203 0.058064 0.423727 0.089 Uiso 1 1 calc R . . . .
C22 C 0.6923(4) 0.1372(3) 0.38119(19) 0.0665(14) Uani 1 1 d . U . . .
C421 C 0.6225(5) 0.0783(4) 0.4935(2) 0.106(2) Uani 1 1 d . U . . .
H42A H 0.582744 0.102218 0.513439 0.159 Uiso 1 1 calc R . . . .
H42B H 0.598766 0.032396 0.486018 0.159 Uiso 1 1 calc R . . . .
H42C H 0.679094 0.072455 0.507564 0.159 Uiso 1 1 calc R . . . .
C221 C 0.7437(3) 0.1070(3) 0.3464(2) 0.0655(14) Uani 1 1 d . U . . .
H221 H 0.765405 0.060931 0.350332 0.079 Uiso 1 1 calc R . . . .
C621 C 0.5544(4) 0.2955(3) 0.4087(2) 0.0682(14) Uani 1 1 d . U . . .
H62A H 0.600997 0.331134 0.408259 0.082 Uiso 1 1 calc R . . . .
H62B H 0.520400 0.302723 0.435501 0.082 Uiso 1 1 calc R . . . .
C623 C 0.4391(4) 0.2486(3) 0.3598(2) 0.0821(18) Uani 1 1 d . U . . .
H62C H 0.402379 0.259961 0.334895 0.123 Uiso 1 1 calc R . . . .
H62D H 0.475412 0.208064 0.352910 0.123 Uiso 1 1 calc R . . . .
H62E H 0.402476 0.237782 0.384916 0.123 Uiso 1 1 calc R . . . .
C624 C 0.4412(4) 0.3744(3) 0.3800(2) 0.0795(16) Uani 1 1 d . U . . .
H62F H 0.399800 0.363056 0.403554 0.095 Uiso 1 1 calc R . . . .
H62G H 0.480806 0.411025 0.391081 0.095 Uiso 1 1 calc R . . . .
C625 C 0.3914(4) 0.4037(3) 0.3427(2) 0.0729(15) Uani 1 1 d . U . . .
C626 C 0.4223(4) 0.4656(3) 0.32389(19) 0.0694(14) Uani 1 1 d . U . . .
H626 H 0.475610 0.485188 0.333558 0.083 Uiso 1 1 calc R . . . .
C615 C 0.3753(4) 0.4988(3) 0.2909(2) 0.0787(16) Uani 1 1 d . U . . .
C616 C 0.2993(4) 0.4690(3) 0.2764(2) 0.0844(17) Uani 1 1 d . U . . .
H616 H 0.267108 0.490903 0.253930 0.101 Uiso 1 1 calc R . . . .
C617 C 0.2698(4) 0.4078(4) 0.2943(3) 0.093(2) Uani 1 1 d . U . . .
H617 H 0.218416 0.386760 0.283386 0.112 Uiso 1 1 calc R . . . .
C618 C 0.3153(4) 0.3759(3) 0.3286(2) 0.0859(18) Uani 1 1 d . U . . .
H618 H 0.292750 0.334927 0.341911 0.103 Uiso 1 1 calc R . . . .
C614 C 0.4026(4) 0.5700(3) 0.2755(2) 0.0730(15) Uani 1 1 d . U . . .
H61A H 0.422062 0.597777 0.300784 0.088 Uiso 1 1 calc R . . . .
H61B H 0.351672 0.593915 0.262781 0.088 Uiso 1 1 calc R . . . .
C11 C 0.5810(3) 0.4714(3) 0.18138(19) 0.0628(13) Uani 1 1 d . U . . .
C21 C 0.6498(3) 0.4568(3) 0.15179(18) 0.0631(13) Uani 1 1 d . U . . .
C31 C 0.6577(4) 0.4976(3) 0.11431(19) 0.0691(14) Uani 1 1 d . U . . .
H31 H 0.706391 0.490295 0.095955 0.083 Uiso 1 1 calc R . . . .
C41 C 0.5984(4) 0.5477(3) 0.1030(2) 0.0733(15) Uani 1 1 d . U . . .
C51 C 0.5319(4) 0.5600(3) 0.1308(2) 0.0733(15) Uani 1 1 d . U . . .
H51 H 0.490609 0.594963 0.123436 0.088 Uiso 1 1 calc R . . . .
C61 C 0.5213(3) 0.5239(2) 0.16963(19) 0.0638(13) Uani 1 1 d . U . . .
C411 C 0.6104(5) 0.5897(3) 0.0616(2) 0.101(2) Uani 1 1 d . U . . .
H41A H 0.661837 0.572838 0.046160 0.151 Uiso 1 1 calc R . . . .
H41B H 0.559119 0.584246 0.043165 0.151 Uiso 1 1 calc R . . . .
H41C H 0.618029 0.639197 0.068932 0.151 Uiso 1 1 calc R . . . .
C611 C 0.4480(4) 0.5369(3) 0.20077(19) 0.0703(15) Uani 1 1 d . U . . .
H61C H 0.405234 0.568274 0.186737 0.084 Uiso 1 1 calc R . . . .
H61D H 0.418451 0.492005 0.206786 0.084 Uiso 1 1 calc R . . . .
C613 C 0.5080(5) 0.6410(3) 0.2352(2) 0.0781(17) Uani 1 1 d . U . . .
H61E H 0.525605 0.661078 0.263071 0.117 Uiso 1 1 calc R . . . .
H61F H 0.557969 0.639663 0.215599 0.117 Uiso 1 1 calc R . . . .
H61G H 0.462003 0.669711 0.222409 0.117 Uiso 1 1 calc R . . . .
C28 C 0.5281(4) 0.2501(3) 0.1728(2) 0.0695(15) Uani 1 1 d . U . . .
H28 H 0.586482 0.237163 0.166960 0.083 Uiso 1 1 calc R . . . .
C29 C 0.4640(4) 0.2175(3) 0.1505(2) 0.0812(17) Uani 1 1 d . U . . .
H29 H 0.477743 0.181393 0.130515 0.097 Uiso 1 1 calc R . . . .
C30 C 0.3788(4) 0.2367(4) 0.1570(2) 0.0883(18) Uani 1 1 d . U . . .
H30 H 0.333112 0.215637 0.140961 0.106 Uiso 1 1 calc R . . . .
C1AA C 0.3621(4) 0.2876(4) 0.1875(3) 0.095(2) Uani 1 1 d . U . . .
H1AA H 0.303953 0.301248 0.193381 0.114 Uiso 1 1 calc R . . . .
C3AA C 0.4297(4) 0.3188(3) 0.2095(2) 0.0776(16) Uani 1 1 d . U . . .
H3AA H 0.417366 0.354557 0.229946 0.093 Uiso 1 1 calc R . . . .
C211 C 0.7122(3) 0.4033(2) 0.16015(18) 0.0611(13) Uani 1 1 d . U . . .
H211 H 0.763262 0.402064 0.142907 0.073 Uiso 1 1 calc R . . . .
B1 B 0.750000 0.250000 0.2218(3) 0.0572(19) Uani 1 2 d S TU P . .
B2 B 0.4279(6) 0.5732(5) 0.4340(3) 0.209(9) Uani 0.5 1 d . U . A 1
F2 F 0.4445(11) 0.6216(7) 0.4672(5) 0.290(9) Uani 0.5 1 d G U . A 1
F4 F 0.4105(10) 0.6090(9) 0.3954(4) 0.297(10) Uani 0.5 1 d G U . A 1
F3 F 0.5007(7) 0.5301(6) 0.4284(5) 0.226(7) Uani 0.5 1 d G U . A 1
F1 F 0.3560(7) 0.5321(8) 0.4455(5) 0.276(8) Uani 0.5 1 d G U . A 1
B3 B 0.6189(8) 0.5420(4) 0.4134(3) 0.184(8) Uani 0.5 1 d . U . B 2
F5 F 0.6628(18) 0.5593(11) 0.4519(2) 0.401(17) Uani 0.5 1 d G U . B 2
F7 F 0.6687(5) 0.5630(4) 0.3778(2) 0.117(3) Uani 0.5 1 d G U . B 2
F6 F 0.6058(9) 0.4695(4) 0.4119(5) 0.260(9) Uani 0.5 1 d G U . B 2
F8 F 0.5383(11) 0.5762(9) 0.4125(9) 0.416(18) Uani 0.5 1 d G U . B 2
O1W O 0.6204(3) 0.5368(2) 0.29336(15) 0.0820(12) Uani 1 1 d . U . C 2
H1WA H 0.616084 0.526678 0.266632 0.123 Uiso 1 1 d G . . C 2
H1WB H 0.629995 0.499988 0.307912 0.123 Uiso 1 1 d G . . C 2
C102 C 0.5107(9) 0.3379(9) 0.0809(5) 0.139(6) Uani 0.5 1 d . U . D 1
H102 H 0.568249 0.337910 0.091927 0.167 Uiso 0.5 1 calc R . . D 1
C101 C 0.4836(9) 0.2846(7) 0.0532(5) 0.117(5) Uani 0.5 1 d G U . D 1
H101 H 0.522622 0.248284 0.045463 0.140 Uiso 0.5 1 calc R . . D 1
N100 N 0.3991(9) 0.2846(7) 0.0370(5) 0.112(5) Uani 0.5 1 d G U . D 1
C105 C 0.3420(8) 0.3381(7) 0.0483(5) 0.105(5) Uani 0.5 1 d G U . D 1
H105 H 0.284487 0.338184 0.037149 0.126 Uiso 0.5 1 calc R . . D 1
C104 C 0.3691(11) 0.3915(6) 0.0760(5) 0.129(6) Uani 0.5 1 d G U . D 1
H104 H 0.330146 0.427894 0.083660 0.155 Uiso 0.5 1 calc R . . D 1
C103 C 0.4535(13) 0.3913(8) 0.0924(5) 0.170(13) Uani 0.5 1 d G U . D 1
H103 H 0.472019 0.427498 0.111390 0.204 Uiso 0.5 1 calc R . . D 1
C107 C 0.4622(8) 0.3265(6) 0.0596(4) 0.111(5) Uani 0.5 1 d . U . E 2
H107 H 0.516229 0.306430 0.051632 0.133 Uiso 0.5 1 calc R . . E 2
C108 C 0.3854(10) 0.2996(7) 0.0429(5) 0.136(9) Uani 0.5 1 d G U . E 2
H108 H 0.386946 0.261078 0.023471 0.164 Uiso 0.5 1 calc R . . E 2
C109 C 0.3063(8) 0.3290(8) 0.0546(5) 0.145(9) Uani 0.5 1 d G U . E 2
H109 H 0.253787 0.310618 0.043127 0.174 Uiso 0.5 1 calc R . . E 2
C110 C 0.3040(6) 0.3854(7) 0.0830(4) 0.112(5) Uani 0.5 1 d G U . E 2
H110 H 0.249911 0.405510 0.090943 0.134 Uiso 0.5 1 calc R . . E 2
C111 C 0.3808(7) 0.4123(6) 0.0997(4) 0.107(5) Uani 0.5 1 d G U . E 2
H111 H 0.379192 0.450862 0.119104 0.128 Uiso 0.5 1 calc R . . E 2
N106 N 0.4599(6) 0.3829(6) 0.0880(4) 0.091(4) Uani 0.5 1 d G U . E 2

loop_
_atom_site_aniso_label
_atom_site_aniso_U_11
_atom_site_aniso_U_22
_atom_site_aniso_U_33
_atom_site_aniso_U_23
_atom_site_aniso_U_13
_atom_site_aniso_U_12
Fe1 0.0470(7) 0.0460(6) 0.0757(8) 0.000 0.000 0.0008(4)
Fe2 0.0443(6) 0.0515(6) 0.0768(7) 0.0042(4) 0.0024(4) 0.0015(3)
O12 0.058(2) 0.0554(19) 0.075(2) 0.0119(17) 0.0068(18) 0.0055(15)
O223 0.058(2) 0.0499(18) 0.086(2) 0.0062(17) -0.0071(19) 0.0054(16)
O3 0.0328(16) 0.0549(18) 0.063(2) 0.0043(15) 0.0038(15) 0.0037(13)
O11 0.051(2) 0.061(2) 0.077(2) 0.0026(18) -0.0001(18) 0.0029(16)
O1 0.0434(19) 0.0519(19) 0.075(2) 0.0010(15) 0.0043(16) -0.0004(14)
O213 0.0425(18) 0.064(2) 0.087(3) 0.0096(17) 0.0082(17) 0.0060(16)
N222 0.047(2) 0.052(2) 0.082(3) 0.000(2) 0.001(2) -0.0024(18)
N622 0.063(3) 0.052(2) 0.084(3) 0.008(2) 0.011(2) 0.0045(19)
N212 0.048(2) 0.046(2) 0.078(3) 0.0052(19) -0.001(2) 0.0043(17)
N612 0.064(3) 0.052(2) 0.085(3) 0.003(2) -0.005(2) 0.007(2)
N6 0.048(2) 0.053(2) 0.092(3) 0.006(2) -0.002(2) 0.0011(19)
C12 0.061(3) 0.056(3) 0.076(3) 0.000(2) 0.003(3) -0.002(2)
C62 0.071(4) 0.058(3) 0.082(4) -0.002(3) 0.009(3) 0.007(3)
C52 0.086(4) 0.061(3) 0.076(4) 0.005(3) 0.013(3) 0.009(3)
C42 0.103(5) 0.068(4) 0.083(4) 0.010(3) 0.016(3) 0.006(3)
C32 0.076(4) 0.060(3) 0.087(4) 0.006(3) 0.005(3) 0.008(3)
C22 0.058(3) 0.059(3) 0.082(4) 0.004(3) 0.008(3) -0.003(2)
C421 0.150(6) 0.082(4) 0.086(5) 0.028(4) 0.016(4) 0.033(4)
C221 0.061(3) 0.053(3) 0.083(4) -0.004(3) -0.001(3) -0.001(2)
C621 0.065(3) 0.055(3) 0.085(4) 0.001(3) 0.006(3) 0.004(2)
C623 0.064(4) 0.067(3) 0.115(5) -0.009(3) 0.008(4) 0.002(3)
C624 0.075(4) 0.057(3) 0.106(5) -0.002(3) 0.014(3) 0.015(3)
C625 0.059(3) 0.063(3) 0.097(4) 0.007(3) 0.005(3) 0.009(2)
C626 0.060(3) 0.062(3) 0.087(4) 0.009(3) 0.008(3) 0.012(2)
C615 0.065(3) 0.071(4) 0.101(4) 0.008(3) 0.011(3) 0.015(3)
C616 0.064(4) 0.085(4) 0.104(5) 0.010(3) 0.004(3) 0.016(3)
C617 0.053(3) 0.088(4) 0.139(6) 0.011(4) -0.002(4) 0.001(3)
C618 0.062(3) 0.075(4) 0.120(5) 0.014(4) 0.016(3) 0.007(3)
C614 0.066(4) 0.058(3) 0.094(4) 0.006(3) 0.004(3) 0.017(3)
C11 0.054(3) 0.057(3) 0.078(3) -0.001(3) -0.006(3) -0.004(2)
C21 0.053(3) 0.055(3) 0.082(3) -0.004(2) 0.001(3) -0.006(2)
C31 0.070(3) 0.051(3) 0.086(4) 0.005(3) 0.003(3) -0.005(2)
C41 0.084(4) 0.053(3) 0.083(4) -0.001(3) 0.005(3) 0.009(3)
C51 0.080(4) 0.062(3) 0.078(4) 0.004(3) -0.010(3) 0.012(3)
C61 0.053(3) 0.050(3) 0.089(4) -0.004(2) -0.005(3) 0.002(2)
C411 0.137(6) 0.064(4) 0.101(5) 0.018(3) 0.029(4) 0.019(4)
C611 0.058(3) 0.061(3) 0.091(4) 0.000(3) -0.005(3) 0.003(3)
C613 0.090(5) 0.056(3) 0.089(4) 0.003(3) 0.006(4) 0.001(3)
C28 0.065(3) 0.063(3) 0.081(4) 0.003(3) 0.000(3) -0.006(3)
C29 0.064(3) 0.079(4) 0.101(5) -0.009(3) -0.007(3) -0.012(3)
C30 0.060(3) 0.104(5) 0.101(5) 0.002(4) -0.019(3) -0.020(3)
C1AA 0.047(3) 0.099(5) 0.138(6) -0.013(4) -0.008(3) -0.004(3)
C3AA 0.048(3) 0.082(4) 0.103(5) 0.001(3) -0.002(3) 0.002(3)
C211 0.044(3) 0.056(3) 0.083(4) 0.000(2) 0.005(3) -0.003(2)
B1 0.044(4) 0.052(4) 0.076(5) 0.000 0.000 -0.005(3)
B2 0.21(2) 0.19(2) 0.22(2) -0.031(13) 0.00(2) 0.039(11)
F2 0.32(2) 0.244(17) 0.307(19) -0.079(15) -0.100(19) 0.039(15)
F4 0.179(13) 0.44(3) 0.277(17) 0.036(16) -0.112(13) -0.003(15)
F3 0.192(11) 0.141(11) 0.34(2) -0.031(12) -0.023(13) 0.000(9)
F1 0.155(10) 0.32(2) 0.35(2) -0.037(16) -0.072(13) -0.018(12)
B3 0.25(2) 0.115(11) 0.191(15) -0.064(14) 0.062(13) -0.001(13)
F5 0.55(4) 0.46(3) 0.191(12) 0.009(17) -0.007(19) -0.30(3)
F7 0.159(7) 0.092(5) 0.098(5) -0.028(4) -0.039(5) 0.038(5)
F6 0.200(13) 0.140(8) 0.44(3) -0.015(12) 0.038(15) -0.020(9)
F8 0.41(3) 0.34(3) 0.50(3) 0.26(3) 0.22(2) 0.21(2)
O1W 0.076(3) 0.063(2) 0.107(3) 0.004(2) -0.009(3) 0.007(2)
C102 0.156(15) 0.159(16) 0.103(13) 0.028(11) -0.011(11) -0.013(11)
C101 0.127(10) 0.125(13) 0.098(12) 0.036(9) 0.024(9) -0.004(10)
N100 0.143(10) 0.104(10) 0.088(12) 0.009(9) 0.015(8) -0.009(8)
C105 0.097(10) 0.088(9) 0.130(14) 0.027(8) 0.005(10) -0.026(7)
C104 0.173(15) 0.065(9) 0.149(17) 0.017(8) 0.008(14) -0.014(10)
C103 0.189(19) 0.14(2) 0.18(3) -0.026(19) -0.019(17) -0.026(15)
C107 0.160(14) 0.091(10) 0.081(11) 0.015(8) 0.009(9) -0.020(10)
C108 0.214(18) 0.109(16) 0.086(16) -0.014(13) -0.017(14) -0.051(13)
C109 0.182(16) 0.125(14) 0.127(16) 0.019(10) -0.051(14) -0.048(13)
C110 0.090(9) 0.105(10) 0.141(13) 0.021(8) -0.028(10) -0.026(8)
C111 0.091(8) 0.105(11) 0.124(14) 0.001(9) -0.028(8) -0.022(7)
N106 0.108(8) 0.075(8) 0.091(10) 0.018(6) -0.004(7) -0.027(7)

loop_
_atom_type_symbol
_atom_type_description
_atom_type_scat_dispersion_real
_atom_type_scat_dispersion_imag
_atom_type_scat_source
C C 0.0181 0.0091 'International Tables Vol C Tables 4.2.6.8 and 6.1.1.4'
H H 0.0000 0.0000 'International Tables Vol C Tables 4.2.6.8 and 6.1.1.4'
B B 0.0090 0.0039 'International Tables Vol C Tables 4.2.6.8 and 6.1.1.4'
F F 0.0727 0.0534 'International Tables Vol C Tables 4.2.6.8 and 6.1.1.4'
Fe Fe -1.1336 3.1974 'International Tables Vol C Tables 4.2.6.8 and 6.1.1.4'
N N 0.0311 0.0180 'International Tables Vol C Tables 4.2.6.8 and 6.1.1.4'
O O 0.0492 0.0322 'International Tables Vol C Tables 4.2.6.8 and 6.1.1.4'

loop_
_geom_angle_atom_site_label_1
_geom_angle_atom_site_label_2
_geom_angle_atom_site_label_3
_geom_angle
_geom_angle_site_symmetry_1
_geom_angle_site_symmetry_3
O12 Fe1 O12 101.0(2) . 2_655
O12 Fe1 O1 95.52(15) 2_655 2_655
O12 Fe1 O1 159.67(14) . 2_655
O12 Fe1 O1 159.67(14) 2_655 .
O12 Fe1 O1 95.52(15) . .
O12 Fe1 N222 83.62(16) . .
O12 Fe1 N222 86.95(15) 2_655 .
O12 Fe1 N222 83.62(15) 2_655 2_655
O12 Fe1 N222 86.95(15) . 2_655
O12 Fe1 B1 129.52(11) . .
O12 Fe1 B1 129.52(11) 2_655 .
O1 Fe1 O1 71.34(19) . 2_655
O1 Fe1 N222 106.78(15) 2_655 2_655
O1 Fe1 N222 106.78(15) . .
O1 Fe1 N222 85.48(16) 2_655 .
O1 Fe1 N222 85.48(16) . 2_655
O1 Fe1 B1 35.67(9) . .
O1 Fe1 B1 35.67(9) 2_655 .
N222 Fe1 N222 165.2(3) . 2_655
N222 Fe1 B1 97.42(13) . .
N222 Fe1 B1 97.42(13) 2_655 .
O223 Fe2 N212 90.05(16) . .
O223 Fe2 N6 175.98(16) . .
O3 Fe2 O223 91.56(15) . .
O3 Fe2 O11 100.89(14) . .
O3 Fe2 O1 97.42(13) . .
O3 Fe2 N212 175.33(14) . .
O3 Fe2 N6 86.01(16) . .
O11 Fe2 O223 90.00(14) . .
O11 Fe2 O1 161.54(15) . .
O11 Fe2 N212 83.48(15) . .
O11 Fe2 N6 87.33(15) . .
O1 Fe2 O223 91.80(14) . .
O1 Fe2 N212 78.15(14) . .
O1 Fe2 N6 91.68(15) . .
N212 Fe2 N6 92.62(17) . .
C12 O12 Fe1 128.8(3) . .
N222 O223 Fe2 115.5(3) 2_655 .
Fe2 O3 H3 109.4 . .
C11 O11 Fe2 133.3(3) . .
Fe2 O1 Fe1 119.48(16) . .
B1 O1 Fe1 90.4(4) . .
B1 O1 Fe2 120.2(3) . .
N212 O213 B1 111.2(3) . .
O223 N222 Fe1 120.0(3) 2_655 .
C221 N222 Fe1 123.5(4) . .
C221 N222 O223 115.4(4) . 2_655
C621 N622 H622 108.2 . .
C621 N622 C624 107.8(4) . .
C623 N622 H622 108.2 . .
C623 N622 C621 112.9(4) . .
C623 N622 C624 111.6(4) . .
C624 N622 H622 108.2 . .
O213 N212 Fe2 114.3(3) . .
C211 N212 Fe2 130.6(4) . .
C211 N212 O213 114.0(4) . .
C614 N612 H612 108.0 . .
C611 N612 H612 108.0 . .
C611 N612 C614 113.0(5) . .
C611 N612 C613 110.5(4) . .
C613 N612 H612 108.0 . .
C613 N612 C614 109.1(4) . .
C28 N6 Fe2 125.9(4) . .
C28 N6 C3AA 117.1(5) . .
C3AA N6 Fe2 116.9(4) . .
O12 C12 C62 119.1(5) . .
O12 C12 C22 122.5(5) . .
C62 C12 C22 118.3(5) . .
C12 C62 C621 119.4(5) . .
C52 C62 C12 119.8(5) . .
C52 C62 C621 120.6(5) . .
C62 C52 H52 118.4 . .
C62 C52 C42 123.1(6) . .
C42 C52 H52 118.4 . .
C52 C42 C421 121.7(6) . .
C32 C42 C52 116.2(5) . .
C32 C42 C421 122.0(6) . .
C42 C32 H32 118.4 . .
C42 C32 C22 123.2(5) . .
C22 C32 H32 118.4 . .
C12 C22 C221 122.3(5) . .
C32 C22 C12 119.2(5) . .
C32 C22 C221 118.5(5) . .
C42 C421 H42A 109.5 . .
C42 C421 H42B 109.5 . .
C42 C421 H42C 109.5 . .
H42A C421 H42B 109.5 . .
H42A C421 H42C 109.5 . .
H42B C421 H42C 109.5 . .
N222 C221 C22 124.5(5) . .
N222 C221 H221 117.7 . .
C22 C221 H221 117.7 . .
N622 C621 H62A 108.1 . .
N622 C621 H62B 108.1 . .
C62 C621 N622 116.6(5) . .
C62 C621 H62A 108.1 . .
C62 C621 H62B 108.1 . .
H62A C621 H62B 107.3 . .
N622 C623 H62C 109.5 . .
N622 C623 H62D 109.5 . .
N622 C623 H62E 109.5 . .
H62C C623 H62D 109.5 . .
H62C C623 H62E 109.5 . .
H62D C623 H62E 109.5 . .
N622 C624 H62F 108.4 . .
N622 C624 H62G 108.4 . .
H62F C624 H62G 107.5 . .
C625 C624 N622 115.5(5) . .
C625 C624 H62F 108.4 . .
C625 C624 H62G 108.4 . .
C626 C625 C624 117.5(5) . .
C618 C625 C624 122.9(6) . .
C618 C625 C626 119.4(6) . .
C625 C626 H626 119.7 . .
C615 C626 C625 120.5(6) . .
C615 C626 H626 119.7 . .
C626 C615 C614 119.7(6) . .
C616 C615 C626 119.2(6) . .
C616 C615 C614 120.7(6) . .
C615 C616 H616 119.8 . .
C617 C616 C615 120.3(6) . .
C617 C616 H616 119.8 . .
C616 C617 H617 119.7 . .
C616 C617 C618 120.5(6) . .
C618 C617 H617 119.7 . .
C625 C618 C617 120.0(6) . .
C625 C618 H618 120.0 . .
C617 C618 H618 120.0 . .
N612 C614 H61A 108.8 . .
N612 C614 H61B 108.8 . .
C615 C614 N612 113.6(4) . .
C615 C614 H61A 108.8 . .
C615 C614 H61B 108.8 . .
H61A C614 H61B 107.7 . .
O11 C11 C21 124.1(5) . .
O11 C11 C61 118.5(5) . .
C61 C11 C21 117.4(5) . .
C11 C21 C211 121.7(5) . .
C31 C21 C11 118.9(5) . .
C31 C21 C211 119.4(5) . .
C21 C31 H31 118.5 . .
C41 C31 C21 122.9(6) . .
C41 C31 H31 118.5 . .
C31 C41 C411 120.2(6) . .
C51 C41 C31 117.6(6) . .
C51 C41 C411 122.1(6) . .
C41 C51 H51 118.4 . .
C41 C51 C61 123.1(5) . .
C61 C51 H51 118.4 . .
C11 C61 C611 116.4(5) . .
C51 C61 C11 119.9(5) . .
C51 C61 C611 123.7(5) . .
C41 C411 H41A 109.5 . .
C41 C411 H41B 109.5 . .
C41 C411 H41C 109.5 . .
H41A C411 H41B 109.5 . .
H41A C411 H41C 109.5 . .
H41B C411 H41C 109.5 . .
N612 C611 C61 114.3(5) . .
N612 C611 H61C 108.7 . .
N612 C611 H61D 108.7 . .
C61 C611 H61C 108.7 . .
C61 C611 H61D 108.7 . .
H61C C611 H61D 107.6 . .
N612 C613 H61E 109.5 . .
N612 C613 H61F 109.5 . .
N612 C613 H61G 109.5 . .
H61E C613 H61F 109.5 . .
H61E C613 H61G 109.5 . .
H61F C613 H61G 109.5 . .
N6 C28 H28 118.3 . .
N6 C28 C29 123.5(6) . .
C29 C28 H28 118.3 . .
C28 C29 H29 120.1 . .
C28 C29 C30 119.9(6) . .
C30 C29 H29 120.1 . .
C29 C30 H30 121.1 . .
C29 C30 C1AA 117.7(6) . .
C1AA C30 H30 121.1 . .
C30 C1AA H1AA 120.0 . .
C3AA C1AA C30 120.0(6) . .
C3AA C1AA H1AA 120.0 . .
N6 C3AA C1AA 121.7(6) . .
N6 C3AA H3AA 119.1 . .
C1AA C3AA H3AA 119.1 . .
N212 C211 C21 123.4(5) . .
N212 C211 H211 118.3 . .
C21 C211 H211 118.3 . .
O1 B1 Fe1 54.0(3) 2_655 .
O1 B1 Fe1 53.9(3) . .
O1 B1 O1 107.9(7) 2_655 .
O1 B1 O213 109.23(19) 2_655 .
O1 B1 O213 109.23(19) . 2_655
O1 B1 O213 112.53(18) . .
O1 B1 O213 112.52(18) 2_655 2_655
O213 B1 Fe1 127.3(3) . .
O213 B1 Fe1 127.3(3) 2_655 .
O213 B1 O213 105.5(6) 2_655 .
F4 B2 F2 109.4 . .
F4 B2 F3 109.5 . .
F4 B2 F1 109.7 . .
F3 B2 F2 109.4 . .
F1 B2 F2 109.3 . .
F1 B2 F3 109.5 . .
F7 B3 F5 109.4 . .
F7 B3 F6 109.7 . .
F7 B3 F8 109.7 . .
F6 B3 F5 109.2 . .
F8 B3 F5 109.5 . .
F8 B3 F6 109.5 . .
H1WA O1W H1WB 109.8 . .
C101 C102 H102 119.9 . .
C101 C102 C103 120.2 . .
C103 C102 H102 119.9 . .
C102 C101 H101 120.0 . .
C102 C101 N100 119.9 . .
N100 C101 H101 120.0 . .
C101 N100 C105 120.0 . .
N100 C105 H105 120.0 . .
N100 C105 C104 120.0 . .
C104 C105 H105 120.0 . .
C105 C104 H104 120.0 . .
C105 C104 C103 120.0 . .
C103 C104 H104 120.0 . .
C102 C103 C104 119.8 . .
C102 C103 H103 120.1 . .
C104 C103 H103 120.1 . .
C108 C107 H107 120.0 . .
C108 C107 N106 120.0 . .
N106 C107 H107 120.0 . .
C107 C108 H108 120.0 . .
C107 C108 C109 120.0 . .
C109 C108 H108 120.0 . .
C108 C109 H109 120.0 . .
C110 C109 C108 120.0 . .
C110 C109 H109 120.0 . .
C109 C110 H110 120.0 . .
C109 C110 C111 120.0 . .
C111 C110 H110 120.0 . .
C110 C111 H111 120.0 . .
N106 C111 C110 120.0 . .
N106 C111 H111 120.0 . .
C111 N106 C107 120.0 . .

loop_
_geom_bond_atom_site_label_1
_geom_bond_atom_site_label_2
_geom_bond_distance
_geom_bond_site_symmetry_2
Fe1 O12 1.921(4) .
Fe1 O12 1.921(4) 2_655
Fe1 O1 1.992(3) .
Fe1 O1 1.993(3) 2_655
Fe1 N222 2.169(4) .
Fe1 N222 2.169(4) 2_655
Fe1 B1 2.464(10) .
Fe2 O223 1.983(4) .
Fe2 O3 1.881(3) .
Fe2 O11 1.939(3) .
Fe2 O1 1.943(3) .
Fe2 N212 2.157(5) .
Fe2 N6 2.194(4) .
O12 C12 1.321(6) .
O223 N222 1.387(5) 2_655
O3 H3 0.8572 .
O11 C11 1.335(6) .
O1 B1 1.437(6) .
O213 N212 1.390(5) .
O213 B1 1.508(7) .
N222 C221 1.277(7) .
N622 H622 1.0000 .
N622 C621 1.523(7) .
N622 C623 1.471(7) .
N622 C624 1.534(6) .
N212 C211 1.272(6) .
N612 H612 1.0000 .
N612 C614 1.516(7) .
N612 C611 1.471(7) .
N612 C613 1.497(7) .
N6 C28 1.342(7) .
N6 C3AA 1.358(7) .
C12 C62 1.405(8) .
C12 C22 1.416(7) .
C62 C52 1.371(8) .
C62 C621 1.496(8) .
C52 H52 0.9500 .
C52 C42 1.419(9) .
C42 C32 1.357(8) .
C42 C421 1.484(9) .
C32 H32 0.9500 .
C32 C22 1.410(8) .
C22 C221 1.455(8) .
C421 H42A 0.9800 .
C421 H42B 0.9800 .
C421 H42C 0.9800 .
C221 H221 0.9500 .
C621 H62A 0.9900 .
C621 H62B 0.9900 .
C623 H62C 0.9800 .
C623 H62D 0.9800 .
C623 H62E 0.9800 .
C624 H62F 0.9900 .
C624 H62G 0.9900 .
C624 C625 1.493(8) .
C625 C626 1.403(8) .
C625 C618 1.360(8) .
C626 H626 0.9500 .
C626 C615 1.401(8) .
C615 C616 1.378(9) .
C615 C614 1.502(8) .
C616 H616 0.9500 .
C616 C617 1.371(9) .
C617 H617 0.9500 .
C617 C618 1.410(9) .
C618 H618 0.9500 .
C614 H61A 0.9900 .
C614 H61B 0.9900 .
C11 C21 1.427(8) .
C11 C61 1.411(7) .
C21 C31 1.401(7) .
C21 C211 1.427(7) .
C31 H31 0.9500 .
C31 C41 1.370(8) .
C41 C51 1.358(8) .
C41 C411 1.518(9) .
C51 H51 0.9500 .
C51 C61 1.393(8) .
C61 C611 1.504(8) .
C411 H41A 0.9800 .
C411 H41B 0.9800 .
C411 H41C 0.9800 .
C611 H61C 0.9900 .
C611 H61D 0.9900 .
C613 H61E 0.9800 .
C613 H61F 0.9800 .
C613 H61G 0.9800 .
C28 H28 0.9500 .
C28 C29 1.356(8) .
C29 H29 0.9500 .
C29 C30 1.378(9) .
C30 H30 0.9500 .
C30 C1AA 1.379(10) .
C1AA H1AA 0.9500 .
C1AA C3AA 1.379(9) .
C3AA H3AA 0.9500 .
C211 H211 0.9500 .
B2 F2 1.4038 .
B2 F4 1.4014 .
B2 F3 1.4037 .
B2 F1 1.4030 .
B3 F5 1.4055 .
B3 F7 1.3997 .
B3 F6 1.4032 .
B3 F8 1.4023 .
O1W H1WA 0.8497 .
O1W H1WB 0.8480 .
C102 H102 0.9500 .
C102 C101 1.3939 .
C102 C103 1.3946 .
C101 H101 0.9500 .
C101 N100 1.3939 .
N100 C105 1.3943 .
C105 H105 0.9500 .
C105 C104 1.3953 .
C104 H104 0.9500 .
C104 C103 1.3961 .
C103 H103 0.9500 .
C107 H107 0.9500 .
C107 C108 1.3900 .
C107 N106 1.3900 .
C108 H108 0.9500 .
C108 C109 1.3900 .
C109 H109 0.9500 .
C109 C110 1.3900 .
C110 H110 0.9500 .
C110 C111 1.3900 .
C111 H111 0.9500 .
C111 N106 1.3900 .

loop_
_geom_torsion_atom_site_label_1
_geom_torsion_atom_site_label_2
_geom_torsion_atom_site_label_3
_geom_torsion_atom_site_label_4
_geom_torsion
_geom_torsion_site_symmetry_1
_geom_torsion_site_symmetry_4
Fe1 O12 C12 C62 150.2(4) . .
Fe1 O12 C12 C22 -32.7(7) . .
Fe1 O1 B1 O1 0.002(0) . 2_655
Fe1 O1 B1 O213 122.6(4) . 2_655
Fe1 O1 B1 O213 -120.6(4) . .
Fe1 N222 C221 C22 17.3(7) . .
Fe2 O11 C11 C21 -20.7(8) . .
Fe2 O11 C11 C61 160.3(3) . .
Fe2 O1 B1 Fe1 125.0(3) . .
Fe2 O1 B1 O1 125.0(3) . 2_655
Fe2 O1 B1 O213 -112.4(3) . 2_655
Fe2 O1 B1 O213 4.4(6) . .
Fe2 N212 C211 C21 -12.9(8) . .
Fe2 N6 C28 C29 176.6(4) . .
Fe2 N6 C3AA C1AA -177.2(5) . .
O12 C12 C62 C52 177.6(5) . .
O12 C12 C62 C621 -6.7(8) . .
O12 C12 C22 C32 179.0(5) . .
O12 C12 C22 C221 -1.6(8) . .
O223 N222 C221 C22 -174.3(4) 2_655 .
O11 C11 C21 C31 -175.1(5) . .
O11 C11 C21 C211 2.8(8) . .
O11 C11 C61 C51 177.8(5) . .
O11 C11 C61 C611 -2.6(7) . .
O213 N212 C211 C21 -179.6(4) . .
N622 C624 C625 C626 -106.3(6) . .
N622 C624 C625 C618 78.4(7) . .
N212 O213 B1 Fe1 -77.7(3) . .
N212 O213 B1 O1 -136.6(4) . 2_655
N212 O213 B1 O1 -16.8(6) . .
N212 O213 B1 O213 102.3(3) . 2_655
N6 C28 C29 C30 2.5(10) . .
C12 C62 C52 C42 2.7(10) . .
C12 C62 C621 N622 58.8(7) . .
C12 C22 C221 N222 6.8(8) . .
C62 C12 C22 C32 -3.9(8) . .
C62 C12 C22 C221 175.5(5) . .
C62 C52 C42 C32 -2.1(10) . .
C62 C52 C42 C421 179.6(7) . .
C52 C62 C621 N622 -125.6(6) . .
C52 C42 C32 C22 -1.7(9) . .
C42 C32 C22 C12 4.7(9) . .
C42 C32 C22 C221 -174.7(5) . .
C32 C22 C221 N222 -173.9(5) . .
C22 C12 C62 C52 0.4(8) . .
C22 C12 C62 C621 176.0(5) . .
C421 C42 C32 C22 176.7(7) . .
C621 N622 C624 C625 168.7(5) . .
C621 C62 C52 C42 -172.9(6) . .
C623 N622 C621 C62 41.3(7) . .
C623 N622 C624 C625 -66.9(7) . .
C624 N622 C621 C62 165.0(5) . .
C624 C625 C626 C615 -175.2(5) . .
C624 C625 C618 C617 177.5(6) . .
C625 C626 C615 C616 -1.6(9) . .
C625 C626 C615 C614 171.4(5) . .
C626 C625 C618 C617 2.3(9) . .
C626 C615 C616 C617 0.4(10) . .
C626 C615 C614 N612 83.1(7) . .
C615 C616 C617 C618 2.1(10) . .
C616 C615 C614 N612 -104.0(7) . .
C616 C617 C618 C625 -3.6(10) . .
C618 C625 C626 C615 0.2(9) . .
C614 N612 C611 C61 -170.7(4) . .
C614 C615 C616 C617 -172.5(6) . .
C11 C21 C31 C41 -5.2(8) . .
C11 C21 C211 N212 13.2(8) . .
C11 C61 C611 N612 68.5(6) . .
C21 C11 C61 C51 -1.2(7) . .
C21 C11 C61 C611 178.4(5) . .
C21 C31 C41 C51 3.5(9) . .
C21 C31 C41 C411 -179.4(6) . .
C31 C21 C211 N212 -168.9(5) . .
C31 C41 C51 C61 -0.6(9) . .
C41 C51 C61 C11 -0.4(9) . .
C41 C51 C61 C611 180.0(5) . .
C51 C61 C611 N612 -112.0(6) . .
C61 C11 C21 C31 3.8(7) . .
C61 C11 C21 C211 -178.2(5) . .
C411 C41 C51 C61 -177.6(6) . .
C611 N612 C614 C615 66.9(6) . .
C613 N612 C614 C615 -169.7(5) . .
C613 N612 C611 C61 66.7(6) . .
C28 N6 C3AA C1AA 1.6(9) . .
C28 C29 C30 C1AA -2.2(10) . .
C29 C30 C1AA C3AA 1.8(11) . .
C30 C1AA C3AA N6 -1.5(11) . .
C3AA N6 C28 C29 -2.1(8) . .
C211 C21 C31 C41 176.8(5) . .
B1 O213 N212 Fe2 21.0(5) . .
B1 O213 N212 C211 -170.0(5) . .
C102 C101 N100 C105 0.3 . .
C101 C102 C103 C104 -0.3 . .
C101 N100 C105 C104 -0.3 . .
N100 C105 C104 C103 0.0 . .
C105 C104 C103 C102 0.3 . .
C103 C102 C101 N100 0.0 . .
C107 C108 C109 C110 0.0 . .
C108 C107 N106 C111 0.0 . .
C108 C109 C110 C111 0.0 . .
C109 C110 C111 N106 0.0 . .
C110 C111 N106 C107 0.0 . .
N106 C107 C108 C109 0.0 . .

loop_
_smtbx_masks_void_nr
_smtbx_masks_void_average_x
_smtbx_masks_void_average_y
_smtbx_masks_void_average_z
_smtbx_masks_void_volume
_smtbx_masks_void_count_electrons
1 0.250 0.250 0.457 99.2 28.8
2 0.250 0.250 0.957 99.2 28.8
3 -0.250 0.750 0.043 99.2 29.1
4 -0.250 0.750 0.543 99.2 29.1
5 0.250 0.750 0.956 111.6 27.7
6 0.250 0.750 0.456 111.6 32.1
7 0.250 0.250 0.776 21.2 0.0
8 0.250 0.250 0.276 21.2 0.0
9 0.750 0.250 0.044 111.6 32.5
10 0.750 0.250 0.544 111.6 28.1
11 0.750 0.750 0.224 21.2 0.0
12 0.750 0.750 0.724 21.2 0.0
